data_7208292
loop_
_publ_author_name
'Pinkowicz, Dawid'
'Kurpiewska, Katarzyna'
'Lewi\'nski, Krzysztof'
'Ba\/landa, Maria'
'Mihalik, Marian'
'Zentkov\'a, Maria'
'Sieklucka, Barbara'

_publ_section_title
;
 High-pressure single-crystal XRD and magnetic study of a
 octacyanoniobate-based magnetic sponge
;
_journal_issue 16
_journal_name_full CrystEngComm
_journal_page_first 5224
_journal_paper_doi 10.1039/c2ce25387a
_journal_volume 14
_journal_year 2012
_chemical_formula_sum 'C12 H4 Mn2 N10 Nb O6'
_chemical_formula_weight 587.04
_chemical_name_systematic
;
?
;
_space_group_IT_number 14
_symmetry_cell_setting monoclinic
_symmetry_space_group_name_Hall '-P 2ybc'
_symmetry_space_group_name_H-M 'P 1 21/c 1'
_atom_sites_solution_hydrogens geom
_atom_sites_solution_primary direct
_atom_sites_solution_secondary difmap
_audit_conform_dict_location ftp://ftp.iucr.org/pub/cif_core.dic
_audit_conform_dict_name cif_core.dic
_audit_conform_dict_version 2.3
_audit_creation_date 2012-03-01T13:53:03-00:00
_audit_creation_method 'WinGX routine CIF_UPDATE'
_cell_angle_alpha 90
_cell_angle_beta 109.71(3)
_cell_angle_gamma 90
_cell_formula_units_Z 4
_cell_length_a 10.411(5)
_cell_length_b 15.2090(18)
_cell_length_c 14.1301(16)
_cell_measurement_temperature 293(2)
_cell_volume 2106.3(11)
_computing_structure_refinement 'SHELXL-97 (Sheldrick, 1997)'
_diffrn_ambient_temperature 293(2)
_diffrn_measured_fraction_theta_full 0.566
_diffrn_measured_fraction_theta_max 0.566
_diffrn_radiation_monochromator graphite
_diffrn_radiation_type MoK\a
_diffrn_radiation_wavelength 0.71073
_diffrn_reflns_av_R_equivalents 0.104
_diffrn_reflns_av_unetI/netI 0.0731
_diffrn_reflns_limit_h_max 4
_diffrn_reflns_limit_h_min -5
_diffrn_reflns_limit_k_max 10
_diffrn_reflns_limit_k_min -10
_diffrn_reflns_limit_l_max 10
_diffrn_reflns_limit_l_min -10
_diffrn_reflns_number 2478
_diffrn_reflns_theta_full 15
_diffrn_reflns_theta_max 15
_diffrn_reflns_theta_min 3.06
_exptl_absorpt_coefficient_mu 1.766
_exptl_absorpt_correction_type none
_exptl_crystal_colour red
_exptl_crystal_density_diffrn 1.851
_exptl_crystal_density_method 'not measured'
_exptl_crystal_F_000 1124
_exptl_crystal_size_max 0.30
_exptl_crystal_size_mid 0.20
_exptl_crystal_size_min 0.10
_refine_diff_density_max 0.433
_refine_diff_density_min -0.643
_refine_diff_density_rms 0.112
_refine_ls_extinction_coef 0.0005(12)
_refine_ls_extinction_expression Fc^*^=kFc[1+0.001xFc^2^\l^3^/sin(2\q)]^-1/4^
_refine_ls_extinction_method SHELXL
_refine_ls_goodness_of_fit_ref 0.882
_refine_ls_hydrogen_treatment none
_refine_ls_matrix_type full
_refine_ls_number_parameters 136
_refine_ls_number_reflns 487
_refine_ls_number_restraints 8
_refine_ls_restrained_S_all 0.874
_refine_ls_R_factor_all 0.0864
_refine_ls_R_factor_gt 0.07
_refine_ls_shift/su_max 0
_refine_ls_shift/su_mean 0
_refine_ls_structure_factor_coef Fsqd
_refine_ls_weighting_details 'calc w=1/[\s^2^(Fo^2^)+(0.1249P)^2^+117.2190P] where P=(Fo^2^+2Fc^2^)/3'
_refine_ls_weighting_scheme calc
_refine_ls_wR_factor_gt 0.1748
_refine_ls_wR_factor_ref 0.1926
_reflns_number_gt 415
_reflns_number_total 487
_reflns_threshold_expression >2sigma(I)
_cod_data_source_file c2ce25387a.txt
_cod_data_source_block P_pressure
_cod_original_cell_volume 2106.3(10)
_cod_original_sg_symbol_H-M P21/c
_cod_database_code 7208292

loop_
_symmetry_equiv_pos_as_xyz
'x, y, z'
'-x, y+1/2, -z+1/2'
'-x, -y, -z'
'x, -y-1/2, z-1/2'

loop_
_atom_site_label
_atom_site_type_symbol
_atom_site_fract_x
_atom_site_fract_y
_atom_site_fract_z
_atom_site_U_iso_or_equiv
_atom_site_adp_type
_atom_site_occupancy
_atom_site_symmetry_multiplicity
_atom_site_calc_flag
_atom_site_refinement_flags
Nb Nb 0.5976(5) 0.0221(2) 0.8055(2) 0.029(2) Uiso 1 1 d .
Mn1 Mn 0.0985(10) -0.0512(3) 0.7949(4) 0.062(6) Uani 1 1 d .
Mn2 Mn 0.4090(9) 0.2232(3) 0.4815(4) 0.032(5) Uani 1 1 d .
O12 O 0.145(4) 0.0914(13) 0.8392(15) 0.047(8) Uiso 1 1 d .
O11 O 0.037(4) -0.1908(15) 0.7698(17) 0.061(9) Uiso 1 1 d .
O22 O 0.191(4) 0.1982(14) 0.4159(16) 0.061(9) Uiso 1 1 d .
O21 O 0.632(4) 0.2507(12) 0.5628(15) 0.045(8) Uiso 1 1 d .
N7 N 0.295(6) -0.061(2) 0.750(2) 0.045(11) Uiso 1 1 d .
N3 N 0.416(4) 0.1280(15) 0.5958(19) 0.030(9) Uiso 1 1 d .
N4 N 0.764(5) 0.206(2) 0.784(2) 0.065(12) Uiso 1 1 d .
N1 N -0.098(7) -0.0406(19) 0.845(2) 0.040(12) Uiso 1 1 d .
N2 N 0.559(4) -0.1227(16) 0.623(2) 0.031(9) Uiso 1 1 d .
N6 N 0.639(4) -0.1687(17) 0.9291(18) 0.035(10) Uiso 1 1 d .
N5 N 0.225(4) -0.0759(17) 0.955(2) 0.054(10) Uiso 1 1 d .
N8 N 0.416(5) 0.176(2) 0.873(2) 0.053(11) Uiso 1 1 d .
N11 N -0.011(5) 0.0079(17) 0.6387(19) 0.058(11) Uiso 1 1 d D
N16 N -0.154(5) -0.0112(18) 0.601(2) 0.062(11) Uiso 1 1 d D
C7 C 0.395(7) -0.031(2) 0.770(3) 0.028(13) Uiso 1 1 d .
C3 C 0.477(5) 0.089(2) 0.668(3) 0.040(12) Uiso 1 1 d .
C4 C 0.711(5) 0.141(2) 0.787(2) 0.018(11) Uiso 1 1 d .
C1 C -0.191(8) -0.017(3) 0.822(3) 0.060(18) Uiso 1 1 d .
C2 C 0.576(5) -0.075(2) 0.686(2) 0.029(11) Uiso 1 1 d .
C6 C 0.621(6) -0.099(2) 0.886(3) 0.046(13) Uiso 1 1 d .
C5 C 0.287(5) -0.059(2) 1.039(3) 0.035(11) Uiso 1 1 d .
C8 C 0.486(6) 0.124(2) 0.844(2) 0.027(12) Uiso 1 1 d .
C12 C 0.036(5) 0.076(2) 0.603(2) 0.067(15) Uiso 1 1 d D
H12 H 0.1285 0.0882 0.6277 0.08 Uiso 1 1 calc R
C13 C -0.050(5) 0.130(3) 0.530(3) 0.076(16) Uiso 1 1 d D
H13 H -0.0132 0.1772 0.5065 0.091 Uiso 1 1 calc R
C14 C -0.187(5) 0.114(2) 0.492(3) 0.069(15) Uiso 1 1 d D
H14 H -0.2469 0.1508 0.4453 0.082 Uiso 1 1 calc R
C15 C -0.232(5) 0.040(2) 0.528(2) 0.056(14) Uiso 1 1 d D
H15 H -0.323 0.0249 0.4988 0.067 Uiso 1 1 calc R
O1 O 0.176(4) 0.2521(13) 0.6873(16) 0.054(8) Uiso 1 1 d .
O2 O 1.012(4) 0.1625(14) 0.9720(16) 0.060(8) Uiso 1 1 d .

loop_
_atom_site_aniso_label
_atom_site_aniso_U_11
_atom_site_aniso_U_22
_atom_site_aniso_U_33
_atom_site_aniso_U_23
_atom_site_aniso_U_13
_atom_site_aniso_U_12
Mn1 0.096(15) 0.021(5) 0.038(5) -0.004(3) -0.018(7) -0.005(4)
Mn2 0.034(13) 0.038(5) 0.030(4) 0.001(3) 0.016(5) 0.005(3)

loop_
_atom_type_symbol
_atom_type_description
_atom_type_scat_dispersion_real
_atom_type_scat_dispersion_imag
_atom_type_scat_source
C C 0.0033 0.0016 'International Tables Vol C Tables 4.2.6.8 and 6.1.1.4'
H H 0 0 'International Tables Vol C Tables 4.2.6.8 and 6.1.1.4'
N N 0.0061 0.0033 'International Tables Vol C Tables 4.2.6.8 and 6.1.1.4'
O O 0.0106 0.006 'International Tables Vol C Tables 4.2.6.8 and 6.1.1.4'
Mn Mn 0.3368 0.7283 'International Tables Vol C Tables 4.2.6.8 and 6.1.1.4'
Nb Nb -2.0727 0.6215 'International Tables Vol C Tables 4.2.6.8 and 6.1.1.4'

loop_
_geom_angle_atom_site_label_1
_geom_angle_atom_site_label_2
_geom_angle_atom_site_label_3
_geom_angle
_geom_angle_site_symmetry_1
_geom_angle_site_symmetry_3
C8 Nb C6 117.8(18) . .
C8 Nb C7 75.8(18) . .
C6 Nb C7 73.9(17) . .
C8 Nb C3 71.9(14) . .
C6 Nb C3 143.5(15) . .
C7 Nb C3 75.1(16) . .
C8 Nb C5 73.8(15) . 3_657
C6 Nb C5 76.3(12) . 3_657
C7 Nb C5 119.7(18) . 3_657
C3 Nb C5 137.2(11) . 3_657
C8 Nb C2 140.1(15) . .
C6 Nb C2 78.0(12) . .
C7 Nb C2 74.3(17) . .
C3 Nb C2 75.3(12) . .
C5 Nb C2 145.2(14) 3_657 .
C8 Nb C1 141.7(17) . 1_655
C6 Nb C1 77(2) . 1_655
C7 Nb C1 141.3(17) . 1_655
C3 Nb C1 118(2) . 1_655
C5 Nb C1 76.9(17) 3_657 1_655
C2 Nb C1 74.8(16) . 1_655
C8 Nb C4 78.5(18) . .
C6 Nb C4 142.8(18) . .
C7 Nb C4 142.8(14) . .
C3 Nb C4 71.6(14) . .
C5 Nb C4 77.2(12) 3_657 .
C2 Nb C4 111.8(14) . .
C1 Nb C4 71.5(18) 1_655 .
O11 Mn1 N5 92.4(9) . .
O11 Mn1 O12 170.9(14) . .
N5 Mn1 O12 83.2(9) . .
O11 Mn1 N11 101.4(10) . .
N5 Mn1 N11 166.2(11) . .
O12 Mn1 N11 83.2(9) . .
O11 Mn1 N7 97.3(13) . .
N5 Mn1 N7 89.5(14) . .
O12 Mn1 N7 90.6(13) . .
N11 Mn1 N7 87.9(13) . .
O11 Mn1 N1 83.3(13) . .
N5 Mn1 N1 88.9(15) . .
O12 Mn1 N1 88.7(13) . .
N11 Mn1 N1 93.5(14) . .
N7 Mn1 N1 178.3(11) . .
N3 Mn2 O22 88.1(12) . .
N3 Mn2 N8 175.8(13) . 4_565
O22 Mn2 N8 95.7(14) . 4_565
N3 Mn2 N2 93.6(9) . 3_656
O22 Mn2 N2 88.0(12) . 3_656
N8 Mn2 N2 88.4(11) 4_565 3_656
N3 Mn2 N6 91.5(10) . 2_656
O22 Mn2 N6 88.2(13) . 2_656
N8 Mn2 N6 86.8(12) 4_565 2_656
N2 Mn2 N6 173.6(9) 3_656 2_656
N3 Mn2 O21 88.6(11) . .
O22 Mn2 O21 174.8(10) . .
N8 Mn2 O21 87.5(14) 4_565 .
N2 Mn2 O21 96.2(12) 3_656 .
N6 Mn2 O21 87.8(12) 2_656 .
C7 N7 Mn1 139(5) . .
C3 N3 Mn2 150(4) . .
C1 N1 Mn1 141(6) . .
C2 N2 Mn2 163(4) . 3_656
C6 N6 Mn2 155(3) . 2_646
C5 N5 Mn1 157(2) . .
C8 N8 Mn2 147(4) . 4_566
C12 N11 N16 119(3) . .
C12 N11 Mn1 123(3) . .
N16 N11 Mn1 113(2) . .
C15 N16 N11 117(4) . .
N7 C7 Nb 177(6) . .
N3 C3 Nb 177(3) . .
N4 C4 Nb 172(4) . .
N1 C1 Nb 166(6) . 1_455
N2 C2 Nb 177(4) . .
N6 C6 Nb 177(4) . .
N5 C5 Nb 178(3) . 3_657
N8 C8 Nb 173(4) . .
N11 C12 C13 122(4) . .
C14 C13 C12 121(5) . .
C15 C14 C13 116(4) . .
N16 C15 C14 125(4) . .

loop_
_geom_bond_atom_site_label_1
_geom_bond_atom_site_label_2
_geom_bond_distance
_geom_bond_site_symmetry_2
Nb C8 2.11(5) .
Nb C6 2.14(4) .
Nb C7 2.16(6) .
Nb C3 2.17(4) .
Nb C5 2.19(4) 3_657
Nb C2 2.20(4) .
Nb C1 2.21(8) 1_655
Nb C4 2.22(4) .
Mn1 O11 2.21(3) .
Mn1 N5 2.24(3) .
Mn1 O12 2.26(2) .
Mn1 N11 2.30(3) .
Mn1 N7 2.34(7) .
Mn1 N1 2.38(7) .
Mn2 N3 2.15(3) .
Mn2 O22 2.18(4) .
Mn2 N8 2.19(3) 4_565
Mn2 N2 2.23(3) 3_656
Mn2 N6 2.23(3) 2_656
Mn2 O21 2.25(3) .
N7 C7 1.08(7) .
N3 C3 1.17(3) .
N4 C4 1.15(4) .
N1 C1 0.99(8) .
N2 C2 1.12(3) .
N2 Mn2 2.23(3) 3_656
N6 C6 1.20(3) .
N6 Mn2 2.23(3) 2_646
N5 C5 1.17(3) .
N8 C8 1.23(5) .
N8 Mn2 2.19(3) 4_566
N11 C12 1.32(2) .
N11 N16 1.43(5) .
N16 C15 1.32(2) .
C1 Nb 2.21(8) 1_455
C5 Nb 2.19(4) 3_657
C12 C13 1.38(2) .
C13 C14 1.37(2) .
C14 C15 1.37(2) .
